data_7104621
loop_
_publ_author_name
'Trovitch, Ryan J'
'John, Kevin D'
'Martin, Richard L'
'Obrey, Stephen J'
'Scott, Brian L'
'Sattelberger, Alfred P'
'Baker, R Thomas'

_publ_section_title
;
 Interplay of metal-allyl and metal-metal bonding in dimolybdenum allyl
 complexes.
;
_journal_issue 28
_journal_name_full 'Chemical communications (Cambridge, England)'
_journal_page_first 4206
_journal_page_last 4208
_journal_paper_doi 10.1039/b908032e
_journal_volume 34
_journal_year 2009
_chemical_formula_sum 'C22 H50 Mo2 O2 P2'
_chemical_formula_weight 600.44
_chemical_name_systematic
;
?
;
_space_group_IT_number 13
_symmetry_cell_setting monoclinic
_symmetry_space_group_name_Hall '-P 2yac'
_symmetry_space_group_name_H-M 'P 1 2/n 1'
_atom_sites_solution_hydrogens geom
_atom_sites_solution_primary direct
_atom_sites_solution_secondary difmap
_audit_creation_method SHELXL-97
_cell_angle_alpha 90.00
_cell_angle_beta 97.592(5)
_cell_angle_gamma 90.00
_cell_formula_units_Z 2
_cell_length_a 11.935(3)
_cell_length_b 8.710(2)
_cell_length_c 14.177(4)
_cell_measurement_temperature 141(2)
_cell_volume 1460.8(7)
_computing_cell_refinement 'SAINT 4.05 (Bruker, 1996)'
_computing_data_collection 'SMART 4.210 (Bruker, 1996)'
_computing_data_reduction 'SAINT 4.05 (Bruker, 1996)'
_computing_molecular_graphics 'SHELXTL 6.10 (Bruker, 2001)'
_computing_publication_material 'SHELXTL 6.10 (Bruker, 2001)'
_computing_structure_refinement 'SHELXL-97 (Sheldrick, 1997)'
_computing_structure_solution 'SHELXS-97 (Sheldrick, 1997)'
_diffrn_ambient_temperature 141(2)
_diffrn_measured_fraction_theta_full 0.993
_diffrn_measured_fraction_theta_max 0.990
_diffrn_measurement_device_type 'Bruker SMART 1k CCD'
_diffrn_measurement_method '\f scans'
_diffrn_radiation_monochromator graphite
_diffrn_radiation_source 'fine-focus sealed tube'
_diffrn_radiation_type MoK\a
_diffrn_radiation_wavelength 0.71073
_diffrn_reflns_av_R_equivalents 0.0482
_diffrn_reflns_av_sigmaI/netI 0.0437
_diffrn_reflns_limit_h_max 14
_diffrn_reflns_limit_h_min -14
_diffrn_reflns_limit_k_max 10
_diffrn_reflns_limit_k_min -10
_diffrn_reflns_limit_l_max 17
_diffrn_reflns_limit_l_min -16
_diffrn_reflns_number 8736
_diffrn_reflns_theta_full 25.00
_diffrn_reflns_theta_max 25.37
_diffrn_reflns_theta_min 2.10
_diffrn_standards_decay_% 0
_diffrn_standards_interval_count 0
_diffrn_standards_interval_time 0
_diffrn_standards_number 0
_exptl_absorpt_coefficient_mu 0.982
_exptl_absorpt_correction_T_max 0.9256
_exptl_absorpt_correction_T_min 0.7189
_exptl_absorpt_correction_type multi-scan
_exptl_absorpt_process_details 'SADABS 2.03 (Sheldrick, 2001)'
_exptl_crystal_colour green
_exptl_crystal_density_diffrn 1.365
_exptl_crystal_density_method 'not measured'
_exptl_crystal_description slab
_exptl_crystal_F_000 624
_exptl_crystal_size_max 0.36
_exptl_crystal_size_mid 0.12
_exptl_crystal_size_min 0.08
_refine_diff_density_max 0.807
_refine_diff_density_min -0.699
_refine_diff_density_rms 0.093
_refine_ls_extinction_method none
_refine_ls_goodness_of_fit_ref 1.194
_refine_ls_hydrogen_treatment constr
_refine_ls_matrix_type full
_refine_ls_number_parameters 137
_refine_ls_number_reflns 2666
_refine_ls_number_restraints 0
_refine_ls_restrained_S_all 1.194
_refine_ls_R_factor_all 0.0936
_refine_ls_R_factor_gt 0.0698
_refine_ls_shift/su_max 0.000
_refine_ls_shift/su_mean 0.000
_refine_ls_structure_factor_coef Fsqd
_refine_ls_weighting_details 'calc w=1/[\s^2^(Fo^2^)+(0.0421P)^2^+4.8153P] where P=(Fo^2^+2Fc^2^)/3'
_refine_ls_weighting_scheme calc
_refine_ls_wR_factor_gt 0.1318
_refine_ls_wR_factor_ref 0.1395
_reflns_number_gt 2125
_reflns_number_total 2666
_reflns_threshold_expression >2sigma(I)
_cod_data_source_file b908032e.txt
_cod_data_source_block ccd741
_cod_original_sg_symbol_H-M 'P 2/n'
_cod_database_code 7104621

loop_
_symmetry_equiv_pos_as_xyz
'x, y, z'
'-x+1/2, y, -z+1/2'
'-x, -y, -z'
'x-1/2, -y, z-1/2'

loop_
_atom_site_label
_atom_site_type_symbol
_atom_site_fract_x
_atom_site_fract_y
_atom_site_fract_z
_atom_site_U_iso_or_equiv
_atom_site_adp_type
_atom_site_occupancy
_atom_site_symmetry_multiplicity
_atom_site_calc_flag
_atom_site_refinement_flags
_atom_site_disorder_assembly
_atom_site_disorder_group
Mo1 Mo 0.70033(5) 0.95323(7) 0.17849(4) 0.0407(2) Uani 0.881(2) 1 d P . .
P1 P 0.53548(15) 0.7630(2) 0.17085(14) 0.0495(5) Uani 1 1 d . . .
O1 O 0.7402(5) 0.8072(7) 0.0802(4) 0.0766(17) Uani 1 1 d . . .
C1A C 0.7962(7) 1.1409(11) 0.1243(7) 0.088(3) Uani 1 1 d . . .
H1AA H 0.7726 1.2417 0.1408 0.106 Uiso 1 1 d R . .
H1AB H 0.8068 1.1332 0.0585 0.106 Uiso 1 1 d R . .
C1P C 0.4621(7) 0.7713(11) 0.0519(6) 0.081(3) Uani 1 1 d . . .
H1PA H 0.3994 0.7014 0.0460 0.122 Uiso 1 1 calc R . .
H1PB H 0.5129 0.7433 0.0075 0.122 Uiso 1 1 calc R . .
H1PC H 0.4349 0.8738 0.0385 0.122 Uiso 1 1 calc R . .
Mo1' Mo 0.8233(5) 0.9534(7) 0.2128(5) 0.068(2) Uani 0.119(2) 1 d P . .
C2A C 0.8824(8) 1.0805(10) 0.1932(7) 0.085(3) Uani 1 1 d . . .
H2AA H 0.9401 1.0258 0.1660 0.102 Uiso 1 1 d R . .
C2 C 0.8349(7) 0.7540(11) 0.0453(5) 0.074(2) Uani 1 1 d . . .
H2A H 0.8547 0.6570 0.0767 0.088 Uiso 1 1 d R . .
H2B H 0.8971 0.8247 0.0622 0.088 Uiso 1 1 d R . .
C2P C 0.4189(6) 0.7736(9) 0.2423(6) 0.064(2) Uani 1 1 d . . .
H2PA H 0.3683 0.6891 0.2264 0.096 Uiso 1 1 calc R . .
H2PB H 0.3790 0.8685 0.2294 0.096 Uiso 1 1 calc R . .
H2PC H 0.4484 0.7686 0.3086 0.096 Uiso 1 1 calc R . .
C3P C 0.5812(7) 0.5663(8) 0.1868(6) 0.071(2) Uani 1 1 d . . .
H3PA H 0.5163 0.5004 0.1835 0.107 Uiso 1 1 calc R . .
H3PB H 0.6260 0.5551 0.2478 0.107 Uiso 1 1 calc R . .
H3PC H 0.6255 0.5388 0.1376 0.107 Uiso 1 1 calc R . .
C3 C 0.8195(6) 0.7238(10) -0.0589(5) 0.062(2) Uani 1 1 d . . .
C3A C 0.9170(7) 1.1305(9) 0.2886(6) 0.074(2) Uani 1 1 d . . .
H3AD H 0.8926 1.2350 0.2980 0.088 Uiso 1 1 d R . .
H3AE H 0.9952 1.1145 0.3154 0.088 Uiso 1 1 d R . .
C31 C 0.7296(10) 0.6162(19) -0.0891(10) 0.175(8) Uani 1 1 d . . .
H31A H 0.7216 0.6052 -0.1571 0.263 Uiso 1 1 calc R . .
H31B H 0.6601 0.6536 -0.0706 0.263 Uiso 1 1 calc R . .
H31C H 0.7475 0.5183 -0.0598 0.263 Uiso 1 1 calc R . .
C32 C 0.7932(13) 0.8796(15) -0.1062(7) 0.148(6) Uani 1 1 d . . .
H32A H 0.7826 0.8674 -0.1741 0.222 Uiso 1 1 calc R . .
H32B H 0.8550 0.9487 -0.0880 0.222 Uiso 1 1 calc R . .
H32C H 0.7256 0.9207 -0.0861 0.222 Uiso 1 1 calc R . .
C33 C 0.9246(8) 0.6643(15) -0.0900(8) 0.107(4) Uani 1 1 d . . .
H33A H 0.9138 0.6510 -0.1578 0.161 Uiso 1 1 calc R . .
H33B H 0.9434 0.5673 -0.0598 0.161 Uiso 1 1 calc R . .
H33C H 0.9850 0.7358 -0.0726 0.161 Uiso 1 1 calc R . .

loop_
_atom_site_aniso_label
_atom_site_aniso_U_11
_atom_site_aniso_U_22
_atom_site_aniso_U_33
_atom_site_aniso_U_23
_atom_site_aniso_U_13
_atom_site_aniso_U_12
Mo1 0.0465(4) 0.0345(3) 0.0388(3) 0.0042(3) -0.0034(2) -0.0082(3)
P1 0.0435(10) 0.0426(10) 0.0610(11) -0.0012(8) 0.0016(8) -0.0050(8)
O1 0.085(4) 0.091(4) 0.058(3) -0.021(3) 0.025(3) -0.026(3)
C1A 0.091(6) 0.073(6) 0.093(6) 0.035(5) -0.020(5) -0.027(5)
C1P 0.073(6) 0.093(7) 0.074(6) -0.002(5) -0.003(4) -0.019(5)
Mo1' 0.066(4) 0.039(3) 0.097(5) 0.014(3) 0.006(3) -0.003(3)
C2A 0.074(6) 0.079(6) 0.097(7) 0.031(5) -0.005(5) -0.035(5)
C2 0.079(6) 0.087(6) 0.053(5) -0.002(4) 0.005(4) 0.004(5)
C2P 0.050(4) 0.069(5) 0.074(5) -0.004(4) 0.011(4) -0.003(4)
C3P 0.068(5) 0.044(4) 0.102(6) 0.000(4) 0.014(4) -0.007(4)
C3 0.053(4) 0.089(6) 0.045(4) 0.000(4) 0.005(3) 0.001(4)
C3A 0.070(5) 0.044(4) 0.097(6) -0.011(4) -0.024(5) -0.012(4)
C31 0.107(9) 0.265(19) 0.163(12) -0.150(13) 0.051(9) -0.071(11)
C32 0.256(17) 0.133(11) 0.060(6) 0.031(7) 0.040(8) 0.065(11)
C33 0.078(7) 0.138(10) 0.110(8) 0.000(8) 0.027(6) 0.008(7)

loop_
_atom_type_symbol
_atom_type_description
_atom_type_scat_dispersion_real
_atom_type_scat_dispersion_imag
_atom_type_scat_source
C C 0.0033 0.0016 'International Tables Vol C Tables 4.2.6.8 and 6.1.1.4'
H H 0.0000 0.0000 'International Tables Vol C Tables 4.2.6.8 and 6.1.1.4'
O O 0.0106 0.0060 'International Tables Vol C Tables 4.2.6.8 and 6.1.1.4'
P P 0.1023 0.0942 'International Tables Vol C Tables 4.2.6.8 and 6.1.1.4'
Mo Mo -1.6832 0.6857 'International Tables Vol C Tables 4.2.6.8 and 6.1.1.4'

loop_
_geom_angle_atom_site_label_1
_geom_angle_atom_site_label_2
_geom_angle_atom_site_label_3
_geom_angle
_geom_angle_site_symmetry_1
_geom_angle_site_symmetry_3
_geom_angle_publ_flag
Mo1' Mo1 Mo1' 88.7(3) . 2_655 ?
Mo1' Mo1 O1 85.0(3) . . ?
Mo1' Mo1 O1 139.7(3) 2_655 . ?
Mo1' Mo1 C3A 124.5(3) . 2_655 ?
Mo1' Mo1 C3A 66.0(3) 2_655 2_655 ?
O1 Mo1 C3A 145.4(3) . 2_655 ?
Mo1' Mo1 C1A 64.8(3) . . ?
Mo1' Mo1 C1A 120.2(4) 2_655 . ?
O1 Mo1 C1A 92.7(3) . . ?
C3A Mo1 C1A 85.8(4) 2_655 . ?
Mo1' Mo1 Mo1 46.5(3) . 2_655 ?
Mo1' Mo1 Mo1 42.2(2) 2_655 2_655 ?
O1 Mo1 Mo1 119.59(18) . 2_655 ?
C3A Mo1 Mo1 94.9(2) 2_655 2_655 ?
C1A Mo1 Mo1 94.6(2) . 2_655 ?
Mo1' Mo1 C2A 30.1(3) . . ?
Mo1' Mo1 C2A 100.7(3) 2_655 . ?
O1 Mo1 C2A 93.3(3) . . ?
C3A Mo1 C2A 104.6(3) 2_655 . ?
C1A Mo1 C2A 35.5(3) . . ?
Mo1 Mo1 C2A 63.5(2) 2_655 . ?
Mo1' Mo1 C2A 103.6(3) . 2_655 ?
Mo1' Mo1 C2A 31.3(3) 2_655 2_655 ?
O1 Mo1 C2A 165.3(3) . 2_655 ?
C3A Mo1 C2A 35.4(3) 2_655 2_655 ?
C1A Mo1 C2A 101.7(4) . 2_655 ?
Mo1 Mo1 C2A 62.5(2) 2_655 2_655 ?
C2A Mo1 C2A 100.0(4) . 2_655 ?
Mo1' Mo1 P1 137.3(2) . . ?
Mo1' Mo1 P1 79.0(2) 2_655 . ?
O1 Mo1 P1 79.07(16) . . ?
C3A Mo1 P1 87.4(2) 2_655 . ?
C1A Mo1 P1 154.2(2) . . ?
Mo1 Mo1 P1 110.77(5) 2_655 . ?
C2A Mo1 P1 166.8(2) . . ?
C2A Mo1 P1 86.6(2) 2_655 . ?
C1P P1 C3P 105.0(4) . . ?
C1P P1 C2P 101.9(4) . . ?
C3P P1 C2P 102.6(4) . . ?
C1P P1 Mo1 106.8(3) . . ?
C3P P1 Mo1 113.0(3) . . ?
C2P P1 Mo1 125.4(3) . . ?
C1P P1 Mo1' 136.2(3) . 2_655 ?
C3P P1 Mo1' 110.2(3) . 2_655 ?
C2P P1 Mo1' 95.1(3) . 2_655 ?
Mo1 P1 Mo1' 34.86(14) . 2_655 ?
C2 O1 Mo1 138.8(5) . . ?
C2 O1 Mo1' 100.8(5) . . ?
Mo1 O1 Mo1' 38.47(18) . . ?
C2A C1A Mo1' 41.1(4) . . ?
C2A C1A Mo1 81.2(5) . . ?
Mo1' C1A Mo1 40.7(2) . . ?
C2A Mo1' Mo1 116.8(6) . . ?
C2A Mo1' Mo1 111.0(6) . 2_655 ?
Mo1 Mo1' Mo1 91.3(3) . 2_655 ?
C2A Mo1' C1A 43.5(4) . . ?
Mo1 Mo1' C1A 74.4(3) . . ?
Mo1 Mo1' C1A 123.6(5) 2_655 . ?
C2A Mo1' C3A 41.9(5) . . ?
Mo1 Mo1' C3A 127.0(4) . . ?
Mo1 Mo1' C3A 70.1(4) 2_655 . ?
C1A Mo1' C3A 76.2(4) . . ?
C2A Mo1' Mo1' 125.1(6) . 2_655 ?
Mo1 Mo1' Mo1' 47.9(2) . 2_655 ?
Mo1 Mo1' Mo1' 43.4(3) 2_655 2_655 ?
C1A Mo1' Mo1' 103.0(4) . 2_655 ?
C3A Mo1' Mo1' 99.2(4) . 2_655 ?
C2A Mo1' O1 116.6(6) . . ?
Mo1 Mo1' O1 56.5(3) . . ?
Mo1 Mo1' O1 130.7(3) 2_655 . ?
C1A Mo1' O1 85.8(4) . . ?
C3A Mo1' O1 158.6(4) . . ?
Mo1' Mo1' O1 96.1(3) 2_655 . ?
C2A Mo1' P1 108.6(5) . 2_655 ?
Mo1 Mo1' P1 134.2(3) . 2_655 ?
Mo1 Mo1' P1 66.1(2) 2_655 2_655 ?
C1A Mo1' P1 151.4(4) . 2_655 ?
C3A Mo1' P1 83.9(3) . 2_655 ?
Mo1' Mo1' P1 100.3(3) 2_655 2_655 ?
O1 Mo1' P1 108.1(3) . 2_655 ?
Mo1' C2A C1A 95.4(6) . . ?
Mo1' C2A C3A 98.5(7) . . ?
C1A C2A C3A 129.0(10) . . ?
Mo1' C2A Mo1 33.1(3) . . ?
C1A C2A Mo1 63.3(4) . . ?
C3A C2A Mo1 111.4(6) . . ?
Mo1' C2A Mo1 37.7(4) . 2_655 ?
C1A C2A Mo1 110.6(6) . 2_655 ?
C3A C2A Mo1 61.9(5) . 2_655 ?
Mo1 C2A Mo1 53.95(18) . 2_655 ?
O1 C2 C3 114.7(7) . . ?
C31 C3 C33 108.1(9) . . ?
C31 C3 C2 113.4(8) . . ?
C33 C3 C2 111.1(7) . . ?
C31 C3 C32 110.2(10) . . ?
C33 C3 C32 108.3(9) . . ?
C2 C3 C32 105.6(8) . . ?
C2A C3A Mo1' 39.6(4) . . ?
C2A C3A Mo1 82.7(4) . 2_655 ?
Mo1' C3A Mo1 43.8(2) . 2_655 ?

loop_
_geom_bond_atom_site_label_1
_geom_bond_atom_site_label_2
_geom_bond_distance
_geom_bond_site_symmetry_2
_geom_bond_publ_flag
Mo1 Mo1' 1.484(6) . ?
Mo1 Mo1' 1.603(7) 2_655 ?
Mo1 O1 1.990(5) . ?
Mo1 C3A 2.176(8) 2_655 ?
Mo1 C1A 2.192(8) . ?
Mo1 Mo1 2.2094(13) 2_655 ?
Mo1 C2A 2.424(8) . ?
Mo1 C2A 2.446(9) 2_655 ?
Mo1 P1 2.5638(19) . ?
P1 C1P 1.796(8) . ?
P1 C3P 1.802(7) . ?
P1 C2P 1.828(7) . ?
P1 Mo1' 2.753(6) 2_655 ?
O1 C2 1.372(9) . ?
O1 Mo1' 2.376(8) . ?
C1A C2A 1.423(11) . ?
C1A Mo1' 2.059(10) . ?
Mo1' C2A 1.361(9) . ?
Mo1' Mo1 1.603(7) 2_655 ?
Mo1' C3A 2.114(9) . ?
Mo1' Mo1' 2.159(13) 2_655 ?
Mo1' P1 2.753(6) 2_655 ?
C2A C3A 1.429(11) . ?
C2A Mo1 2.446(9) 2_655 ?
C2 C3 1.489(10) . ?
C3 C31 1.446(13) . ?
C3 C33 1.478(11) . ?
C3 C32 1.527(13) . ?
C3A Mo1 2.176(8) 2_655 ?
